data_7717845
loop_
_publ_author_name
'Zhang, Chengyao'
'Dou, Lijie'
'Wang, Xia'
'Xu, Kewei'
'Chen, Jianqiang'
'Zhan, Feng'
'Li, Guijie'
'Yang, Yun-Fang'
'She, Yuanbin'

_publ_section_title
;
 Carbazolylpyridine (cp)-based tetradentate platinum(ii) complexes
 containing fused 6/5/6 metallocycles
;
_journal_name_full 'Dalton Transactions'
_journal_paper_doi 10.1039/D4DT02743D
_journal_year 2025
_chemical_formula_moiety 'C45 H42 N4 Pt'
_chemical_formula_sum 'C45 H42 N4 Pt'
_chemical_formula_weight 833.91
_space_group_crystal_system triclinic
_space_group_IT_number 2
_space_group_name_Hall '-P 1'
_space_group_name_H-M_alt 'P -1'
_atom_sites_solution_hydrogens geom
_atom_sites_solution_primary dual
_audit_creation_date 2024-09-02
_audit_creation_method
;
Olex2 1.5
(compiled 2022.04.07 svn.rca3783a0 for OlexSys, GUI svn.r6498)
;
_audit_update_record
;
2024-09-02 deposited with the CCDC.	2025-01-06 downloaded from the CCDC.
;
_cell_angle_alpha 80.219(2)
_cell_angle_beta 87.400(2)
_cell_angle_gamma 74.135(2)
_cell_formula_units_Z 4
_cell_length_a 12.2751(6)
_cell_length_b 16.9466(7)
_cell_length_c 19.2822(8)
_cell_measurement_reflns_used 9979
_cell_measurement_temperature 170.00
_cell_measurement_theta_max 60.663
_cell_measurement_theta_min 2.390
_cell_volume 3802.2(3)
_computing_cell_refinement 'SAINT V8.40B (?, 2016)'
_computing_data_reduction 'SAINT V8.40B (?, 2016)'
_computing_molecular_graphics 'Olex2 1.5 (Dolomanov et al., 2009)'
_computing_publication_material 'Olex2 1.5 (Dolomanov et al., 2009)'
_computing_structure_refinement 'SHELXL 2019/2 (Sheldrick, 2015)'
_computing_structure_solution 'SHELXT 2018/2 (Sheldrick, 2018)'
_diffrn_ambient_environment N~2~
_diffrn_ambient_temperature 170.00
_diffrn_detector CPAD
_diffrn_detector_area_resol_mean 7.41
_diffrn_detector_type 'Bruker PHOTON III M28'
_diffrn_measured_fraction_theta_full 0.996
_diffrn_measured_fraction_theta_max 0.996
_diffrn_measurement_device 'three-circle diffractometer'
_diffrn_measurement_device_type 'ZJU Bruker D8 VENTURE Metaljet PHOTON III'
_diffrn_measurement_method '\w and \f scans'
_diffrn_measurement_specimen_support 'MiTeGen micromount'
_diffrn_radiation_monochromator 'mirror optics'
_diffrn_radiation_probe x-ray
_diffrn_radiation_type GaK\a
_diffrn_radiation_wavelength 1.34139
_diffrn_reflns_av_R_equivalents 0.0739
_diffrn_reflns_av_unetI/netI 0.1460
_diffrn_reflns_Laue_measured_fraction_full 0.996
_diffrn_reflns_Laue_measured_fraction_max 0.996
_diffrn_reflns_limit_h_max 14
_diffrn_reflns_limit_h_min -14
_diffrn_reflns_limit_k_max 20
_diffrn_reflns_limit_k_min -20
_diffrn_reflns_limit_l_max 22
_diffrn_reflns_limit_l_min -23
_diffrn_reflns_number 48123
_diffrn_reflns_point_group_measured_fraction_full 0.996
_diffrn_reflns_point_group_measured_fraction_max 0.996
_diffrn_reflns_theta_full 53.594
_diffrn_reflns_theta_max 53.902
_diffrn_reflns_theta_min 2.023
_diffrn_source 'liquid Metal X-ray source'
_diffrn_source_current 3.57
_diffrn_source_power 0.24954300000000001
_diffrn_source_type 'Bruker Excillum Metaljet D2+'
_diffrn_source_voltage 69.9
_exptl_absorpt_coefficient_mu 4.917
_exptl_absorpt_correction_T_max 0.7519
_exptl_absorpt_correction_T_min 0.6330
_exptl_absorpt_correction_type multi-scan
_exptl_absorpt_process_details
;
SADABS-2016/2 (Bruker,2016/2) was used for absorption correction.
wR2(int) was 0.0766 before and 0.0605 after correction.
The Ratio of minimum to maximum transmission is 0.8419.
The \l/2 correction factor is Not present.
;
_exptl_crystal_colour orange
_exptl_crystal_colour_primary orange
_exptl_crystal_density_diffrn 1.457
_exptl_crystal_description plate
_exptl_crystal_F_000 1672
_exptl_crystal_size_max 0.05
_exptl_crystal_size_mid 0.03
_exptl_crystal_size_min 0.01
_refine_diff_density_max 1.651
_refine_diff_density_min -1.023
_refine_diff_density_rms 0.133
_refine_ls_extinction_method none
_refine_ls_goodness_of_fit_ref 0.799
_refine_ls_hydrogen_treatment constr
_refine_ls_matrix_type full
_refine_ls_number_parameters 979
_refine_ls_number_reflns 13879
_refine_ls_number_restraints 174
_refine_ls_restrained_S_all 0.796
_refine_ls_R_factor_all 0.0604
_refine_ls_R_factor_gt 0.0425
_refine_ls_shift/su_max 0.002
_refine_ls_shift/su_mean 0.000
_refine_ls_structure_factor_coef Fsqd
_refine_ls_weighting_details 'w=1/[\s^2^(Fo^2^)] where P=(Fo^2^+2Fc^2^)/3'
_refine_ls_weighting_scheme calc
_refine_ls_wR_factor_gt 0.1131
_refine_ls_wR_factor_ref 0.1273
_reflns_Friedel_coverage 0.000
_reflns_number_gt 10481
_reflns_number_total 13879
_reflns_threshold_expression 'I > 2\s(I)'
_cod_data_source_file d4dt02743d2.cif
_cod_data_source_block 240830_pt_cp_2
_cod_database_code 7717845
_shelx_shelxl_version_number 2019/2
_shelx_space_group_comment
;
The symmetry employed for this shelxl refinement is uniquely defined
by the following loop, which should always be used as a source of
symmetry information in preference to the above space-group names.
They are only intended as comments.
;
_shelx_estimated_absorpt_t_max 0.952
_shelx_estimated_absorpt_t_min 0.791
_olex2_refinement_description
;
1. Fixed Uiso
 At 1.2 times of:
  All C(H) groups
 At 1.5 times of:
  All C(H,H,H) groups
2. Restrained distances
 C87-C90 \\sim C87-C90A
 with sigma of 0.02
 C42-C44 \\sim C42-C44A
 with sigma of 0.02
 C87-C89 \\sim C87-C89A
 with sigma of 0.02
 C87-C88 \\sim C87-C88A
 with sigma of 0.02
 C42-C43 \\sim C42-C43A
 with sigma of 0.02
 C42-C45 \\sim C42-C45A
 with sigma of 0.02
3. Uiso/Uaniso restraints and constraints
C42 \\sim C43 \\sim C43A \\sim C44 \\sim C44A \\sim C45 \\sim C45A: within 2A
with sigma of 0.02 and sigma for terminal atoms of 0.04 within 2A
C87 \\sim C88 \\sim C88A \\sim C89 \\sim C89A \\sim C90 \\sim C90A: within 2A
with sigma of 0.02 and sigma for terminal atoms of 0.04 within 2A
Uanis(C88A) \\sim Ueq, Uanis(C90A) \\sim Ueq, Uanis(C90) \\sim Ueq: with sigma
of 0.01 and sigma for terminal atoms of 0.02
Uanis(C45A) \\sim Ueq, Uanis(C44A) \\sim Ueq: with sigma of 0.005 and sigma for
terminal atoms of 0.01
Uanis(C88) \\sim Ueq: with sigma of 0.005 and sigma for terminal atoms of 0.01
4. Others
 Sof(C88A)=Sof(H88D)=Sof(H88E)=Sof(H88F)=Sof(C89A)=Sof(H89D)=Sof(H89E)=
 Sof(H89F)=Sof(C90A)=Sof(H90D)=Sof(H90E)=Sof(H90F)=1-FVAR(1)
 Sof(C88)=Sof(H88A)=Sof(H88B)=Sof(H88C)=Sof(C89)=Sof(H89A)=Sof(H89B)=Sof(H89C)=
 Sof(C90)=Sof(H90A)=Sof(H90B)=Sof(H90C)=FVAR(1)
 Sof(C43A)=Sof(H43D)=Sof(H43E)=Sof(H43F)=Sof(C44A)=Sof(H44D)=Sof(H44E)=
 Sof(H44F)=Sof(C45A)=Sof(H45D)=Sof(H45E)=Sof(H45F)=1-FVAR(2)
 Sof(C43)=Sof(H43A)=Sof(H43B)=Sof(H43C)=Sof(C44)=Sof(H44A)=Sof(H44B)=Sof(H44C)=
 Sof(C45)=Sof(H45A)=Sof(H45B)=Sof(H45C)=FVAR(2)
5.a Aromatic/amide H refined with riding coordinates:
 C1(H1), C2(H2), C3(H3), C11(H11), C12(H12), C13(H13), C14(H14), C16(H16),
 C17(H17), C18(H18), C22(H22), C23(H23), C24(H24), C27(H27), C29(H29), C34(H34),
  C36(H36), C37(H37), C46(H46), C47(H47), C48(H48), C56(H56), C57(H57),
 C58(H58), C59(H59), C61(H61), C62(H62), C63(H63), C67(H67), C68(H68), C69(H69),
  C72(H72), C74(H74), C79(H79), C81(H81), C82(H82)
5.b Idealised Me refined as rotating group:
 C9(H9A,H9B,H9C), C10(H10A,H10B,H10C), C39(H39A,H39B,H39C), C40(H40A,H40B,
 H40C), C41(H41A,H41B,H41C), C43(H43A,H43B,H43C), C43A(H43D,H43E,H43F),
 C44(H44A,H44B,H44C), C44A(H44D,H44E,H44F), C45(H45A,H45B,H45C), C45A(H45D,H45E,
 H45F), C54(H54A,H54B,H54C), C55(H55A,H55B,H55C), C84(H84A,H84B,H84C), C85(H85A,
 H85B,H85C), C86(H86A,H86B,H86C), C88(H88A,H88B,H88C), C88A(H88D,H88E,H88F),
 C89(H89A,H89B,H89C), C89A(H89D,H89E,H89F), C90(H90A,H90B,H90C), C90A(H90D,H90E,
 H90F)
;
_smtbx_masks_void_probe_radius 1.2
_smtbx_masks_void_truncation_radius 1.2
_olex2_diffrn_ambient_temperature_device 'Oxford Cryostream 800'
_olex2_submission_special_instructions 'No special instructions were received'

loop_
_space_group_symop_operation_xyz
'x, y, z'
'-x, -y, -z'

loop_
_atom_site_label
_atom_site_type_symbol
_atom_site_fract_x
_atom_site_fract_y
_atom_site_fract_z
_atom_site_U_iso_or_equiv
_atom_site_adp_type
_atom_site_occupancy
_atom_site_site_symmetry_order
_atom_site_calc_flag
_atom_site_refinement_flags_posn
_atom_site_refinement_flags_adp
_atom_site_refinement_flags_occupancy
_atom_site_disorder_assembly
_atom_site_disorder_group
Pt1 Pt 0.58173(2) 0.47085(2) 0.87867(2) 0.01912(9) Uani 1 1 d . . . . .
N1 N 0.4751(4) 0.5192(3) 0.7953(2) 0.0213(10) Uani 1 1 d . . . . .
N2 N 0.5142(4) 0.6508(3) 0.7744(2) 0.0245(11) Uani 1 1 d . . . . .
N3 N 0.6540(4) 0.4393(3) 0.9759(2) 0.0187(10) Uani 1 1 d . . . . .
N4 N 0.6261(4) 0.3488(3) 0.8625(2) 0.0199(10) Uani 1 1 d . . . . .
C1 C 0.4092(5) 0.4722(4) 0.7810(3) 0.0229(13) Uani 1 1 d . . . . .
H1 H 0.421764 0.417549 0.806795 0.027 Uiso 1 1 calc R U . . .
C2 C 0.3250(5) 0.4988(3) 0.7313(3) 0.0259(13) Uani 1 1 d . . . . .
H2 H 0.282216 0.462559 0.722327 0.031 Uiso 1 1 calc R U . . .
C3 C 0.3031(5) 0.5785(4) 0.6947(3) 0.0269(14) Uani 1 1 d . . . . .
H3 H 0.246250 0.597507 0.659323 0.032 Uiso 1 1 calc R U . . .
C4 C 0.3648(5) 0.6309(4) 0.7098(3) 0.0218(12) Uani 1 1 d . . . . .
C5 C 0.4516(5) 0.5989(4) 0.7605(3) 0.0241(13) Uani 1 1 d . . . . .
C6 C 0.5367(5) 0.7089(4) 0.7153(3) 0.0244(13) Uani 1 1 d . . . . .
C7 C 0.4525(5) 0.7429(4) 0.6636(3) 0.0262(13) Uani 1 1 d . . . . .
C8 C 0.3402(5) 0.7226(4) 0.6775(3) 0.0256(13) Uani 1 1 d . . . . .
C9 C 0.2746(5) 0.7747(4) 0.7328(3) 0.0282(14) Uani 1 1 d . . . . .
H9A H 0.200732 0.763317 0.741712 0.042 Uiso 1 1 calc R U . . .
H9B H 0.263713 0.833999 0.714745 0.042 Uiso 1 1 calc R U . . .
H9C H 0.318157 0.759651 0.776679 0.042 Uiso 1 1 calc R U . . .
C10 C 0.2667(5) 0.7433(4) 0.6112(3) 0.0302(14) Uani 1 1 d . . . . .
H10A H 0.305256 0.709209 0.576409 0.045 Uiso 1 1 calc R U . . .
H10B H 0.254347 0.802302 0.591331 0.045 Uiso 1 1 calc R U . . .
H10C H 0.193635 0.731739 0.623344 0.045 Uiso 1 1 calc R U . . .
C11 C 0.4782(6) 0.7947(4) 0.6036(3) 0.0316(15) Uani 1 1 d . . . . .
H11 H 0.423865 0.817331 0.566911 0.038 Uiso 1 1 calc R U . . .
C12 C 0.5815(6) 0.8129(4) 0.5973(3) 0.0373(16) Uani 1 1 d . . . . .
H12 H 0.597697 0.848271 0.556723 0.045 Uiso 1 1 calc R U . . .
C13 C 0.6605(6) 0.7800(4) 0.6496(3) 0.0348(15) Uani 1 1 d . . . . .
H13 H 0.730736 0.793934 0.645049 0.042 Uiso 1 1 calc R U . . .
C14 C 0.6415(5) 0.7279(4) 0.7082(3) 0.0305(14) Uani 1 1 d . . . . .
H14 H 0.698071 0.704916 0.743540 0.037 Uiso 1 1 calc R U . . .
C15 C 0.5481(5) 0.6552(4) 0.8441(3) 0.0223(12) Uani 1 1 d . . . . .
C16 C 0.5537(5) 0.7311(4) 0.8611(3) 0.0291(14) Uani 1 1 d . . . . .
H16 H 0.533100 0.780244 0.827056 0.035 Uiso 1 1 calc R U . . .
C17 C 0.5888(5) 0.7348(4) 0.9264(3) 0.0309(14) Uani 1 1 d . . . . .
H17 H 0.587989 0.787079 0.938430 0.037 Uiso 1 1 calc R U . . .
C18 C 0.6252(5) 0.6637(4) 0.9750(3) 0.0263(13) Uani 1 1 d . . . . .
H18 H 0.654461 0.666357 1.019053 0.032 Uiso 1 1 calc R U . . .
C19 C 0.6193(5) 0.5877(4) 0.9595(3) 0.0247(13) Uani 1 1 d . . . . .
C20 C 0.5740(5) 0.5826(3) 0.8949(3) 0.0213(12) Uani 1 1 d . . . . .
C21 C 0.6630(5) 0.5070(4) 1.0032(3) 0.0222(12) Uani 1 1 d . . . . .
C22 C 0.7128(5) 0.4978(4) 1.0689(3) 0.0307(15) Uani 1 1 d . . . . .
H22 H 0.718542 0.545025 1.087395 0.037 Uiso 1 1 calc R U . . .
C23 C 0.7529(5) 0.4195(4) 1.1061(3) 0.0306(15) Uani 1 1 d . . . . .
H23 H 0.789173 0.411744 1.150209 0.037 Uiso 1 1 calc R U . . .
C24 C 0.7407(5) 0.3524(4) 1.0798(3) 0.0262(13) Uani 1 1 d . . . . .
H24 H 0.768951 0.298277 1.106022 0.031 Uiso 1 1 calc R U . . .
C25 C 0.6879(5) 0.3616(4) 1.0155(3) 0.0222(12) Uani 1 1 d . . . . .
C26 C 0.6754(5) 0.2873(4) 0.9895(3) 0.0242(13) Uani 1 1 d . . . . .
C27 C 0.6941(5) 0.2105(4) 1.0364(3) 0.0271(14) Uani 1 1 d . . . . .
H27 H 0.702590 0.211426 1.084911 0.033 Uiso 1 1 calc R U . . .
C28 C 0.7010(5) 0.1347(4) 1.0169(3) 0.0302(15) Uani 1 1 d . . . . .
C29 C 0.6936(6) 0.1338(4) 0.9451(3) 0.0321(15) Uani 1 1 d . . . . .
H29 H 0.702491 0.082281 0.929200 0.039 Uiso 1 1 calc R U . . .
C30 C 0.6738(5) 0.2055(4) 0.8970(3) 0.0265(14) Uani 1 1 d . . . . .
C31 C 0.6544(5) 0.2830(4) 0.9190(3) 0.0242(13) Uani 1 1 d . . . . .
C32 C 0.6337(5) 0.3106(4) 0.8033(3) 0.0260(13) Uani 1 1 d . . . . .
C33 C 0.6635(5) 0.2229(4) 0.8205(3) 0.0248(13) Uani 1 1 d . . . . .
C34 C 0.6727(5) 0.1736(4) 0.7686(3) 0.0283(14) Uani 1 1 d . . . . .
H34 H 0.692267 0.114747 0.781344 0.034 Uiso 1 1 calc R U . . .
C35 C 0.6539(5) 0.2092(4) 0.6989(3) 0.0309(15) Uani 1 1 d . . . . .
C36 C 0.6287(5) 0.2963(4) 0.6823(3) 0.0309(14) Uani 1 1 d . . . . .
H36 H 0.618098 0.321286 0.634202 0.037 Uiso 1 1 calc R U . . .
C37 C 0.6185(5) 0.3476(4) 0.7325(3) 0.0256(13) Uani 1 1 d . . . . .
H37 H 0.601619 0.406237 0.719193 0.031 Uiso 1 1 calc R U . . .
C38 C 0.7141(7) 0.0551(4) 1.0707(3) 0.0418(18) Uani 1 1 d . . . . .
C39 C 0.6180(8) 0.0162(5) 1.0623(4) 0.059(2) Uani 1 1 d . . . . .
H39A H 0.622383 -0.000093 1.015649 0.088 Uiso 1 1 calc R U . . .
H39B H 0.545127 0.056683 1.067371 0.088 Uiso 1 1 calc R U . . .
H39C H 0.624863 -0.033047 1.098571 0.088 Uiso 1 1 calc R U . . .
C40 C 0.8272(7) -0.0074(5) 1.0563(4) 0.054(2) Uani 1 1 d . . . . .
H40A H 0.838290 -0.058020 1.091342 0.081 Uiso 1 1 calc R U . . .
H40B H 0.889695 0.017599 1.059214 0.081 Uiso 1 1 calc R U . . .
H40C H 0.825315 -0.021242 1.009106 0.081 Uiso 1 1 calc R U . . .
C41 C 0.7166(8) 0.0691(4) 1.1465(3) 0.052(2) Uani 1 1 d . . . . .
H41A H 0.719739 0.016941 1.178472 0.078 Uiso 1 1 calc R U . . .
H41B H 0.648177 0.111621 1.156060 0.078 Uiso 1 1 calc R U . . .
H41C H 0.783613 0.087584 1.153697 0.078 Uiso 1 1 calc R U . . .
C42 C 0.6604(6) 0.1559(4) 0.6409(3) 0.0404(17) Uani 1 1 d D U . . .
C43 C 0.5464(9) 0.1782(7) 0.6043(5) 0.059(3) Uani 0.784(9) 1 d D U P A 1
H43A H 0.487510 0.172296 0.639227 0.089 Uiso 0.784(9) 1 calc R U P A 1
H43B H 0.549303 0.140972 0.570123 0.089 Uiso 0.784(9) 1 calc R U P A 1
H43C H 0.529037 0.235854 0.579794 0.089 Uiso 0.784(9) 1 calc R U P A 1
C43A C 0.573(3) 0.107(2) 0.6643(18) 0.059(9) Uani 0.216(9) 1 d D U P A 2
H43D H 0.569368 0.096028 0.715828 0.088 Uiso 0.216(9) 1 calc R U P A 2
H43E H 0.595183 0.053679 0.646583 0.088 Uiso 0.216(9) 1 calc R U P A 2
H43F H 0.498210 0.139069 0.645416 0.088 Uiso 0.216(9) 1 calc R U P A 2
C44 C 0.7497(10) 0.1744(8) 0.5830(5) 0.071(4) Uani 0.784(9) 1 d D U P A 1
H44A H 0.727932 0.233592 0.562819 0.106 Uiso 0.784(9) 1 calc R U P A 1
H44B H 0.751748 0.141188 0.545794 0.106 Uiso 0.784(9) 1 calc R U P A 1
H44C H 0.824880 0.159793 0.604631 0.106 Uiso 0.784(9) 1 calc R U P A 1
C44A C 0.624(3) 0.2123(17) 0.5709(11) 0.036(7) Uani 0.216(9) 1 d D U P A 2
H44D H 0.543578 0.242603 0.573434 0.054 Uiso 0.216(9) 1 calc R U P A 2
H44E H 0.634143 0.178479 0.533349 0.054 Uiso 0.216(9) 1 calc R U P A 2
H44F H 0.669538 0.251937 0.560868 0.054 Uiso 0.216(9) 1 calc R U P A 2
C45 C 0.6970(13) 0.0657(6) 0.6652(5) 0.072(4) Uani 0.784(9) 1 d D U P A 1
H45A H 0.766792 0.051756 0.692804 0.108 Uiso 0.784(9) 1 calc R U P A 1
H45B H 0.711029 0.036716 0.624468 0.108 Uiso 0.784(9) 1 calc R U P A 1
H45C H 0.637667 0.048359 0.694589 0.108 Uiso 0.784(9) 1 calc R U P A 1
C45A C 0.7786(19) 0.105(2) 0.6418(17) 0.043(7) Uani 0.216(9) 1 d D U P A 2
H45D H 0.829190 0.141798 0.637393 0.064 Uiso 0.216(9) 1 calc R U P A 2
H45E H 0.791434 0.074325 0.602304 0.064 Uiso 0.216(9) 1 calc R U P A 2
H45F H 0.794164 0.066299 0.686148 0.064 Uiso 0.216(9) 1 calc R U P A 2
Pt2 Pt 1.06289(2) 0.53945(2) 0.61490(2) 0.01867(9) Uani 1 1 d . . . . .
N5 N 0.9943(4) 0.4939(3) 0.7056(2) 0.0206(10) Uani 1 1 d . . . . .
N6 N 1.1314(4) 0.3617(3) 0.7241(2) 0.0238(11) Uani 1 1 d . . . . .
N7 N 1.1060(4) 0.5675(3) 0.5128(2) 0.0213(10) Uani 1 1 d . . . . .
N8 N 1.0146(4) 0.6632(3) 0.6259(2) 0.0182(10) Uani 1 1 d . . . . .
C46 C 0.8923(5) 0.5424(4) 0.7242(3) 0.0253(13) Uani 1 1 d . . . . .
H46 H 0.864205 0.596481 0.697766 0.030 Uiso 1 1 calc R U . . .
C47 C 0.8294(5) 0.5171(4) 0.7786(3) 0.0323(15) Uani 1 1 d . . . . .
H47 H 0.760224 0.553671 0.790751 0.039 Uiso 1 1 calc R U . . .
C48 C 0.8670(5) 0.4369(4) 0.8168(3) 0.0318(15) Uani 1 1 d . . . . .
H48 H 0.823891 0.418594 0.855240 0.038 Uiso 1 1 calc R U . . .
C49 C 0.9662(5) 0.3848(4) 0.7984(3) 0.0270(13) Uani 1 1 d . . . . .
C50 C 1.0298(5) 0.4155(3) 0.7418(3) 0.0210(12) Uani 1 1 d . . . . .
C51 C 1.1956(5) 0.3073(3) 0.7820(3) 0.0264(14) Uani 1 1 d . . . . .
C52 C 1.1362(5) 0.2773(3) 0.8392(3) 0.0244(13) Uani 1 1 d . . . . .
C53 C 1.0094(5) 0.2935(4) 0.8314(3) 0.0285(14) Uani 1 1 d . . . . .
C54 C 0.9854(6) 0.2391(4) 0.7809(3) 0.0337(15) Uani 1 1 d . . . . .
H54A H 0.903601 0.252547 0.772901 0.050 Uiso 1 1 calc R U . . .
H54B H 1.013560 0.180304 0.801603 0.050 Uiso 1 1 calc R U . . .
H54C H 1.023701 0.249686 0.735938 0.050 Uiso 1 1 calc R U . . .
C55 C 0.9489(6) 0.2755(4) 0.9012(3) 0.0382(17) Uani 1 1 d . . . . .
H55A H 0.956537 0.313819 0.932226 0.057 Uiso 1 1 calc R U . . .
H55B H 0.983101 0.218085 0.923755 0.057 Uiso 1 1 calc R U . . .
H55C H 0.868525 0.282894 0.892173 0.057 Uiso 1 1 calc R U . . .
C56 C 1.1989(6) 0.2313(4) 0.8991(3) 0.0302(14) Uani 1 1 d . . . . .
H56 H 1.160071 0.211767 0.939248 0.036 Uiso 1 1 calc R U . . .
C57 C 1.3144(6) 0.2140(4) 0.9009(3) 0.0327(15) Uani 1 1 d . . . . .
H57 H 1.354803 0.182976 0.941990 0.039 Uiso 1 1 calc R U . . .
C58 C 1.3725(6) 0.2417(4) 0.8425(4) 0.0362(16) Uani 1 1 d . . . . .
H58 H 1.452881 0.228243 0.843331 0.043 Uiso 1 1 calc R U . . .
C59 C 1.3140(5) 0.2891(4) 0.7828(3) 0.0295(14) Uani 1 1 d . . . . .
H59 H 1.353612 0.308962 0.743185 0.035 Uiso 1 1 calc R U . . .
C60 C 1.1676(5) 0.3559(4) 0.6530(3) 0.0229(13) Uani 1 1 d . . . . .
C61 C 1.2286(5) 0.2790(4) 0.6366(3) 0.0259(13) Uani 1 1 d . . . . .
H61 H 1.242895 0.230991 0.671943 0.031 Uiso 1 1 calc R U . . .
C62 C 1.2689(6) 0.2724(4) 0.5683(3) 0.0333(15) Uani 1 1 d . . . . .
H62 H 1.310792 0.220019 0.557334 0.040 Uiso 1 1 calc R U . . .
C63 C 1.2474(5) 0.3429(4) 0.5161(3) 0.0298(14) Uani 1 1 d . . . . .
H63 H 1.275023 0.338734 0.469678 0.036 Uiso 1 1 calc R U . . .
C64 C 1.1854(5) 0.4190(4) 0.5327(3) 0.0248(13) Uani 1 1 d . . . . .
C65 C 1.1392(5) 0.4263(3) 0.6008(3) 0.0211(12) Uani 1 1 d . . . . .
C66 C 1.1654(5) 0.4987(4) 0.4847(3) 0.0210(12) Uani 1 1 d . . . . .
C67 C 1.2026(5) 0.5050(4) 0.4166(3) 0.0288(14) Uani 1 1 d . . . . .
H67 H 1.243008 0.456455 0.398599 0.035 Uiso 1 1 calc R U . . .
C68 C 1.1817(6) 0.5813(4) 0.3741(3) 0.0308(15) Uani 1 1 d . . . . .
H68 H 1.208930 0.586537 0.327080 0.037 Uiso 1 1 calc R U . . .
C69 C 1.1194(5) 0.6508(4) 0.4019(3) 0.0284(14) Uani 1 1 d . . . . .
H69 H 1.105014 0.704137 0.373483 0.034 Uiso 1 1 calc R U . . .
C70 C 1.0775(5) 0.6438(4) 0.4709(3) 0.0236(13) Uani 1 1 d . . . . .
C71 C 1.0101(5) 0.7180(4) 0.4970(3) 0.0232(13) Uani 1 1 d . . . . .
C72 C 0.9644(5) 0.7912(4) 0.4486(3) 0.0274(14) Uani 1 1 d . . . . .
H72 H 0.972224 0.787615 0.399879 0.033 Uiso 1 1 calc R U . . .
C73 C 0.9085(5) 0.8689(4) 0.4670(3) 0.0264(13) Uani 1 1 d . . . . .
C74 C 0.9010(5) 0.8748(4) 0.5388(3) 0.0248(13) Uani 1 1 d . . . . .
H74 H 0.867152 0.926922 0.553333 0.030 Uiso 1 1 calc R U . . .
C75 C 0.9430(5) 0.8049(4) 0.5887(3) 0.0220(12) Uani 1 1 d . . . . .
C76 C 0.9892(5) 0.7248(4) 0.5687(3) 0.0210(12) Uani 1 1 d . . . . .
C77 C 0.9944(5) 0.7039(4) 0.6850(3) 0.0215(12) Uani 1 1 d . . . . .
C78 C 0.9480(5) 0.7902(4) 0.6645(3) 0.0226(13) Uani 1 1 d . . . . .
C79 C 0.9208(5) 0.8419(4) 0.7148(3) 0.0289(14) Uani 1 1 d . . . . .
H79 H 0.890474 0.900039 0.700294 0.035 Uiso 1 1 calc R U . . .
C80 C 0.9371(5) 0.8101(4) 0.7869(3) 0.0299(14) Uani 1 1 d . . . . .
C81 C 0.9843(5) 0.7231(4) 0.8048(3) 0.0291(14) Uani 1 1 d . . . . .
H81 H 0.997662 0.699924 0.853086 0.035 Uiso 1 1 calc R U . . .
C82 C 1.0121(5) 0.6698(4) 0.7556(3) 0.0253(13) Uani 1 1 d . . . . .
H82 H 1.042534 0.611668 0.769906 0.030 Uiso 1 1 calc R U . . .
C83 C 0.8588(6) 0.9457(4) 0.4110(3) 0.0304(14) Uani 1 1 d . . . . .
C84 C 0.8730(7) 0.9279(4) 0.3362(3) 0.051(2) Uani 1 1 d . . . . .
H84A H 0.953857 0.909220 0.325311 0.077 Uiso 1 1 calc R U . . .
H84B H 0.837826 0.978711 0.303520 0.077 Uiso 1 1 calc R U . . .
H84C H 0.836586 0.884432 0.331247 0.077 Uiso 1 1 calc R U . . .
C85 C 0.7305(7) 0.9790(5) 0.4249(4) 0.057(2) Uani 1 1 d . . . . .
H85A H 0.693443 0.934532 0.425045 0.086 Uiso 1 1 calc R U . . .
H85B H 0.697341 1.025617 0.387813 0.086 Uiso 1 1 calc R U . . .
H85C H 0.719448 0.997867 0.470661 0.086 Uiso 1 1 calc R U . . .
C86 C 0.9182(7) 1.0135(4) 0.4165(4) 0.0453(19) Uani 1 1 d . . . . .
H86A H 0.904209 1.030091 0.463035 0.068 Uiso 1 1 calc R U . . .
H86B H 0.888445 1.061847 0.380135 0.068 Uiso 1 1 calc R U . . .
H86C H 0.999908 0.991706 0.409689 0.068 Uiso 1 1 calc R U . . .
C87 C 0.9038(6) 0.8657(4) 0.8437(3) 0.0383(16) Uani 1 1 d D U . . .
C88 C 0.939(2) 0.8219(12) 0.9180(7) 0.068(5) Uani 0.56(2) 1 d D U P B 1
H88A H 0.905757 0.774655 0.930005 0.102 Uiso 0.56(2) 1 calc R U P B 1
H88B H 0.911101 0.860858 0.951122 0.102 Uiso 0.56(2) 1 calc R U P B 1
H88C H 1.021330 0.801770 0.920824 0.102 Uiso 0.56(2) 1 calc R U P B 1
C88A C 0.9934(17) 0.8338(10) 0.9058(8) 0.034(5) Uani 0.44(2) 1 d D U P B 2
H88D H 0.998057 0.775512 0.924868 0.051 Uiso 0.44(2) 1 calc R U P B 2
H88E H 0.969817 0.867647 0.943096 0.051 Uiso 0.44(2) 1 calc R U P B 2
H88F H 1.067808 0.838384 0.887935 0.051 Uiso 0.44(2) 1 calc R U P B 2
C89 C 0.7711(12) 0.8958(10) 0.8405(9) 0.056(5) Uani 0.56(2) 1 d D U P B 1
H89A H 0.746843 0.921594 0.792304 0.084 Uiso 0.56(2) 1 calc R U P B 1
H89B H 0.743565 0.936567 0.872201 0.084 Uiso 0.56(2) 1 calc R U P B 1
H89C H 0.739913 0.848143 0.855149 0.084 Uiso 0.56(2) 1 calc R U P B 1
C89A C 0.7928(19) 0.854(2) 0.8812(14) 0.078(7) Uani 0.44(2) 1 d D U P B 2
H89D H 0.727441 0.887925 0.852330 0.117 Uiso 0.44(2) 1 calc R U P B 2
H89E H 0.787743 0.872465 0.927163 0.117 Uiso 0.44(2) 1 calc R U P B 2
H89F H 0.793382 0.795653 0.887691 0.117 Uiso 0.44(2) 1 calc R U P B 2
C90 C 0.9433(16) 0.9421(9) 0.8230(14) 0.040(5) Uani 0.56(2) 1 d D U P B 1
H90A H 1.026204 0.927128 0.823969 0.060 Uiso 0.56(2) 1 calc R U P B 1
H90B H 0.913058 0.980807 0.856030 0.060 Uiso 0.56(2) 1 calc R U P B 1
H90C H 0.916454 0.968708 0.775361 0.060 Uiso 0.56(2) 1 calc R U P B 1
C90A C 0.901(3) 0.9544(10) 0.8219(18) 0.051(7) Uani 0.44(2) 1 d D U P B 2
H90D H 0.970673 0.958527 0.796993 0.077 Uiso 0.44(2) 1 calc R U P B 2
H90E H 0.893272 0.981339 0.863644 0.077 Uiso 0.44(2) 1 calc R U P B 2
H90F H 0.835664 0.981961 0.790674 0.077 Uiso 0.44(2) 1 calc R U P B 2

loop_
_atom_site_aniso_label
_atom_site_aniso_U_11
_atom_site_aniso_U_22
_atom_site_aniso_U_33
_atom_site_aniso_U_23
_atom_site_aniso_U_13
_atom_site_aniso_U_12
Pt1 0.01860(14) 0.01745(15) 0.02048(14) -0.00171(10) -0.00363(10) -0.00373(11)
N1 0.018(3) 0.017(2) 0.027(2) -0.004(2) -0.002(2) -0.003(2)
N2 0.024(3) 0.022(3) 0.026(3) 0.001(2) -0.007(2) -0.006(2)
N3 0.013(2) 0.026(3) 0.020(2) -0.007(2) -0.0001(18) -0.009(2)
N4 0.023(3) 0.017(2) 0.021(2) -0.0037(19) -0.0021(19) -0.008(2)
C1 0.023(3) 0.018(3) 0.025(3) -0.004(2) -0.001(2) -0.001(3)
C2 0.024(3) 0.020(3) 0.036(3) -0.004(3) -0.001(3) -0.009(3)
C3 0.016(3) 0.032(4) 0.033(3) -0.011(3) -0.008(2) -0.003(3)
C4 0.017(3) 0.025(3) 0.022(3) -0.002(2) 0.004(2) -0.004(2)
C5 0.028(3) 0.023(3) 0.019(3) -0.001(2) -0.004(2) -0.003(3)
C6 0.023(3) 0.022(3) 0.028(3) -0.006(2) 0.004(2) -0.006(3)
C7 0.030(3) 0.026(3) 0.021(3) -0.004(2) -0.005(2) -0.004(3)
C8 0.023(3) 0.020(3) 0.028(3) 0.003(2) -0.009(2) 0.000(3)
C9 0.028(3) 0.023(3) 0.033(3) -0.003(3) 0.003(3) -0.006(3)
C10 0.031(4) 0.028(4) 0.028(3) 0.008(3) -0.011(3) -0.007(3)
C11 0.038(4) 0.030(4) 0.022(3) 0.004(3) -0.005(3) -0.005(3)
C12 0.037(4) 0.036(4) 0.037(4) -0.002(3) 0.004(3) -0.011(3)
C13 0.028(4) 0.036(4) 0.040(4) -0.002(3) 0.003(3) -0.011(3)
C14 0.025(3) 0.027(3) 0.037(4) -0.004(3) -0.003(3) -0.003(3)
C15 0.014(3) 0.022(3) 0.028(3) -0.004(2) -0.006(2) 0.002(2)
C16 0.029(3) 0.023(3) 0.032(3) 0.003(3) -0.014(3) -0.002(3)
C17 0.039(4) 0.020(3) 0.036(3) -0.011(3) -0.005(3) -0.007(3)
C18 0.025(3) 0.025(3) 0.030(3) -0.004(3) -0.007(3) -0.007(3)
C19 0.025(3) 0.022(3) 0.028(3) -0.007(2) -0.005(2) -0.006(3)
C20 0.019(3) 0.014(3) 0.031(3) -0.008(2) 0.001(2) -0.004(2)
C21 0.018(3) 0.023(3) 0.025(3) -0.004(2) -0.003(2) -0.004(2)
C22 0.039(4) 0.032(4) 0.021(3) -0.010(3) -0.005(3) -0.004(3)
C23 0.027(3) 0.042(4) 0.022(3) -0.007(3) -0.002(3) -0.007(3)
C24 0.030(3) 0.017(3) 0.028(3) -0.004(2) -0.004(3) 0.001(3)
C25 0.016(3) 0.026(3) 0.024(3) -0.005(2) 0.000(2) -0.003(2)
C26 0.020(3) 0.024(3) 0.027(3) -0.001(2) -0.008(2) -0.003(3)
C27 0.028(3) 0.027(3) 0.023(3) 0.001(3) -0.004(2) -0.005(3)
C28 0.038(4) 0.020(3) 0.027(3) -0.001(3) -0.013(3) 0.003(3)
C29 0.038(4) 0.022(3) 0.033(3) -0.004(3) -0.010(3) -0.001(3)
C30 0.023(3) 0.022(3) 0.031(3) -0.003(3) -0.007(3) 0.000(3)
C31 0.023(3) 0.025(3) 0.022(3) -0.001(2) -0.005(2) -0.003(3)
C32 0.020(3) 0.031(4) 0.026(3) -0.005(3) 0.005(2) -0.005(3)
C33 0.020(3) 0.026(3) 0.028(3) -0.005(3) -0.006(2) -0.004(3)
C34 0.028(3) 0.024(3) 0.030(3) -0.004(3) -0.004(3) -0.002(3)
C35 0.025(3) 0.033(4) 0.029(3) -0.008(3) -0.005(3) 0.003(3)
C36 0.032(4) 0.030(4) 0.027(3) 0.001(3) -0.010(3) -0.004(3)
C37 0.021(3) 0.022(3) 0.029(3) -0.004(2) 0.001(2) 0.002(3)
C38 0.066(5) 0.020(4) 0.035(4) 0.000(3) -0.013(3) -0.005(3)
C39 0.075(6) 0.035(4) 0.065(5) 0.007(4) -0.019(5) -0.020(4)
C40 0.069(6) 0.035(4) 0.046(4) -0.003(3) -0.021(4) 0.009(4)
C41 0.087(6) 0.027(4) 0.037(4) 0.004(3) -0.006(4) -0.011(4)
C42 0.054(5) 0.032(4) 0.034(4) -0.009(3) -0.016(3) -0.004(3)
C43 0.065(7) 0.053(7) 0.058(6) -0.030(5) -0.018(5) 0.002(6)
C43A 0.088(19) 0.054(17) 0.037(15) -0.022(13) 0.002(15) -0.015(16)
C44 0.077(8) 0.087(9) 0.052(6) -0.046(6) 0.009(6) -0.008(7)
C44A 0.041(10) 0.043(10) 0.030(9) -0.014(8) -0.012(8) -0.013(8)
C45 0.123(11) 0.041(6) 0.043(6) -0.023(5) -0.029(6) 0.008(7)
C45A 0.048(11) 0.041(10) 0.041(10) -0.029(8) 0.002(8) -0.001(8)
Pt2 0.01904(15) 0.01750(15) 0.01794(14) -0.00216(10) -0.00051(10) -0.00275(11)
N5 0.022(3) 0.014(2) 0.023(2) -0.0036(19) 0.0020(19) 0.000(2)
N6 0.025(3) 0.022(3) 0.022(2) -0.002(2) 0.007(2) -0.006(2)
N7 0.023(3) 0.025(3) 0.015(2) -0.0004(19) -0.0019(19) -0.007(2)
N8 0.018(2) 0.015(2) 0.019(2) -0.0034(19) 0.0009(18) 0.000(2)
C46 0.025(3) 0.020(3) 0.028(3) -0.002(2) 0.000(2) -0.001(3)
C47 0.018(3) 0.037(4) 0.036(4) -0.003(3) 0.007(3) -0.001(3)
C48 0.035(4) 0.029(4) 0.027(3) 0.001(3) 0.007(3) -0.006(3)
C49 0.023(3) 0.028(3) 0.026(3) 0.000(3) 0.001(2) -0.003(3)
C50 0.022(3) 0.019(3) 0.023(3) -0.008(2) 0.005(2) -0.006(3)
C51 0.038(4) 0.014(3) 0.028(3) -0.003(2) -0.004(3) -0.007(3)
C52 0.034(4) 0.015(3) 0.022(3) -0.001(2) -0.002(3) -0.003(3)
C53 0.027(3) 0.028(3) 0.029(3) 0.001(3) 0.002(3) -0.007(3)
C54 0.033(4) 0.032(4) 0.035(4) 0.000(3) -0.003(3) -0.010(3)
C55 0.031(4) 0.037(4) 0.033(4) 0.006(3) 0.013(3) 0.004(3)
C56 0.040(4) 0.022(3) 0.026(3) -0.006(3) 0.001(3) -0.004(3)
C57 0.038(4) 0.020(3) 0.040(4) -0.005(3) -0.013(3) -0.006(3)
C58 0.025(4) 0.026(4) 0.057(4) -0.007(3) -0.019(3) -0.002(3)
C59 0.030(4) 0.016(3) 0.041(4) -0.005(3) -0.001(3) -0.003(3)
C60 0.021(3) 0.020(3) 0.029(3) -0.010(2) 0.006(2) -0.004(3)
C61 0.023(3) 0.018(3) 0.033(3) 0.000(2) 0.002(3) -0.002(3)
C62 0.037(4) 0.025(3) 0.038(4) -0.013(3) 0.007(3) -0.005(3)
C63 0.029(4) 0.034(4) 0.026(3) -0.010(3) 0.007(3) -0.006(3)
C64 0.025(3) 0.026(3) 0.026(3) -0.011(3) -0.002(2) -0.005(3)
C65 0.018(3) 0.013(3) 0.032(3) -0.006(2) -0.002(2) -0.001(2)
C66 0.019(3) 0.024(3) 0.021(3) -0.007(2) -0.002(2) -0.005(2)
C67 0.028(3) 0.038(4) 0.023(3) -0.016(3) 0.004(3) -0.007(3)
C68 0.039(4) 0.036(4) 0.017(3) -0.001(3) -0.002(3) -0.012(3)
C69 0.038(4) 0.028(3) 0.021(3) -0.007(3) -0.003(3) -0.010(3)
C70 0.024(3) 0.026(3) 0.022(3) 0.004(2) -0.007(2) -0.012(3)
C71 0.021(3) 0.022(3) 0.028(3) 0.000(2) -0.007(2) -0.007(3)
C72 0.035(4) 0.027(3) 0.021(3) 0.000(3) -0.008(3) -0.011(3)
C73 0.030(3) 0.016(3) 0.034(3) 0.001(2) -0.010(3) -0.009(3)
C74 0.028(3) 0.017(3) 0.033(3) -0.003(2) -0.003(3) -0.010(3)
C75 0.013(3) 0.022(3) 0.028(3) -0.004(2) -0.004(2) 0.001(2)
C76 0.021(3) 0.022(3) 0.019(3) -0.002(2) -0.006(2) -0.004(2)
C77 0.014(3) 0.023(3) 0.025(3) -0.002(2) -0.002(2) -0.001(2)
C78 0.021(3) 0.022(3) 0.021(3) -0.003(2) 0.003(2) -0.002(3)
C79 0.030(4) 0.018(3) 0.033(3) -0.001(3) -0.001(3) 0.001(3)
C80 0.032(4) 0.029(4) 0.028(3) -0.010(3) 0.000(3) -0.004(3)
C81 0.038(4) 0.026(3) 0.021(3) -0.001(2) -0.002(3) -0.006(3)
C82 0.029(3) 0.022(3) 0.022(3) -0.001(2) -0.001(2) -0.004(3)
C83 0.043(4) 0.018(3) 0.027(3) 0.002(2) -0.011(3) -0.005(3)
C84 0.083(6) 0.029(4) 0.039(4) 0.003(3) -0.026(4) -0.011(4)
C85 0.041(5) 0.045(5) 0.072(6) 0.015(4) -0.016(4) -0.001(4)
C86 0.071(6) 0.027(4) 0.040(4) 0.006(3) -0.016(4) -0.021(4)
C87 0.041(4) 0.038(4) 0.036(4) -0.016(3) 0.010(3) -0.006(3)
C88 0.088(9) 0.060(8) 0.049(8) -0.013(6) 0.015(7) -0.006(7)
C88A 0.061(11) 0.022(8) 0.015(7) -0.004(6) 0.002(7) -0.005(7)
C89 0.087(12) 0.038(9) 0.048(10) -0.021(7) 0.039(8) -0.024(8)
C89A 0.075(14) 0.101(17) 0.070(14) -0.038(13) 0.021(12) -0.032(13)
C90 0.034(9) 0.037(9) 0.047(8) -0.023(7) -0.002(8) 0.006(7)
C90A 0.072(15) 0.024(9) 0.045(10) -0.010(8) -0.011(13) 0.014(9)

loop_
_atom_type_symbol
_atom_type_description
_atom_type_scat_dispersion_real
_atom_type_scat_dispersion_imag
_atom_type_scat_source
C C 0.0137 0.0067 'International Tables Vol C Tables 4.2.6.8 and 6.1.1.4'
H H 0.0000 0.0000 'International Tables Vol C Tables 4.2.6.8 and 6.1.1.4'
N N 0.0241 0.0134 'International Tables Vol C Tables 4.2.6.8 and 6.1.1.4'
Pt Pt -5.3886 5.5592 'International Tables Vol C Tables 4.2.6.8 and 6.1.1.4'

loop_
_geom_angle_atom_site_label_1
_geom_angle_atom_site_label_2
_geom_angle_atom_site_label_3
_geom_angle
_geom_angle_site_symmetry_1
_geom_angle_site_symmetry_3
_geom_angle_publ_flag
N1 Pt1 N3 165.04(18) . . ?
N1 Pt1 N4 97.46(17) . . ?
N3 Pt1 N4 92.35(18) . . ?
C20 Pt1 N1 90.2(2) . . ?
C20 Pt1 N3 82.1(2) . . ?
C20 Pt1 N4 168.0(2) . . ?
C1 N1 Pt1 116.3(4) . . ?
C1 N1 C5 117.2(5) . . ?
C5 N1 Pt1 125.7(4) . . ?
C5 N2 C6 116.3(4) . . ?
C5 N2 C15 124.1(5) . . ?
C6 N2 C15 119.3(5) . . ?
C21 N3 Pt1 112.8(4) . . ?
C25 N3 Pt1 127.6(4) . . ?
C25 N3 C21 119.5(4) . . ?
C31 N4 Pt1 121.0(4) . . ?
C32 N4 Pt1 134.1(4) . . ?
C32 N4 C31 104.8(5) . . ?
N1 C1 H1 118.1 . . ?
N1 C1 C2 123.8(5) . . ?
C2 C1 H1 118.1 . . ?
C1 C2 H2 120.4 . . ?
C1 C2 C3 119.1(5) . . ?
C3 C2 H2 120.4 . . ?
C2 C3 H3 120.2 . . ?
C2 C3 C4 119.5(5) . . ?
C4 C3 H3 120.2 . . ?
C3 C4 C5 118.3(5) . . ?
C3 C4 C8 123.8(5) . . ?
C5 C4 C8 117.8(5) . . ?
N1 C5 N2 119.9(5) . . ?
N1 C5 C4 122.0(5) . . ?
N2 C5 C4 118.1(5) . . ?
C7 C6 N2 117.8(5) . . ?
C7 C6 C14 121.1(6) . . ?
C14 C6 N2 121.0(5) . . ?
C6 C7 C8 117.4(5) . . ?
C6 C7 C11 117.5(6) . . ?
C11 C7 C8 125.1(5) . . ?
C4 C8 C9 108.0(5) . . ?
C4 C8 C10 111.8(5) . . ?
C7 C8 C4 107.7(5) . . ?
C7 C8 C9 108.2(5) . . ?
C7 C8 C10 112.6(5) . . ?
C10 C8 C9 108.3(5) . . ?
C8 C9 H9A 109.5 . . ?
C8 C9 H9B 109.5 . . ?
C8 C9 H9C 109.5 . . ?
H9A C9 H9B 109.5 . . ?
H9A C9 H9C 109.5 . . ?
H9B C9 H9C 109.5 . . ?
C8 C10 H10A 109.5 . . ?
C8 C10 H10B 109.5 . . ?
C8 C10 H10C 109.5 . . ?
H10A C10 H10B 109.5 . . ?
H10A C10 H10C 109.5 . . ?
H10B C10 H10C 109.5 . . ?
C7 C11 H11 119.6 . . ?
C12 C11 C7 120.8(6) . . ?
C12 C11 H11 119.6 . . ?
C11 C12 H12 120.0 . . ?
C13 C12 C11 119.9(6) . . ?
C13 C12 H12 120.0 . . ?
C12 C13 H13 119.0 . . ?
C14 C13 C12 121.9(6) . . ?
C14 C13 H13 119.0 . . ?
C6 C14 H14 120.6 . . ?
C13 C14 C6 118.7(6) . . ?
C13 C14 H14 120.6 . . ?
C16 C15 N2 120.3(5) . . ?
C16 C15 C20 120.5(5) . . ?
C20 C15 N2 119.2(5) . . ?
C15 C16 H16 119.9 . . ?
C17 C16 C15 120.3(5) . . ?
C17 C16 H16 119.9 . . ?
C16 C17 H17 119.7 . . ?
C16 C17 C18 120.6(6) . . ?
C18 C17 H17 119.7 . . ?
C17 C18 H18 120.0 . . ?
C17 C18 C19 119.9(5) . . ?
C19 C18 H18 120.0 . . ?
C18 C19 C20 120.9(5) . . ?
C18 C19 C21 125.8(5) . . ?
C20 C19 C21 113.1(5) . . ?
C15 C20 Pt1 126.0(4) . . ?
C15 C20 C19 117.1(5) . . ?
C19 C20 Pt1 115.7(4) . . ?
N3 C21 C19 116.2(5) . . ?
N3 C21 C22 121.3(5) . . ?
C22 C21 C19 122.5(5) . . ?
C21 C22 H22 120.7 . . ?
C23 C22 C21 118.7(6) . . ?
C23 C22 H22 120.7 . . ?
C22 C23 H23 120.1 . . ?
C22 C23 C24 119.9(5) . . ?
C24 C23 H23 120.1 . . ?
C23 C24 H24 119.2 . . ?
C23 C24 C25 121.5(6) . . ?
C25 C24 H24 119.2 . . ?
N3 C25 C24 118.8(5) . . ?
N3 C25 C26 121.4(5) . . ?
C24 C25 C26 119.6(5) . . ?
C27 C26 C25 119.5(5) . . ?
C31 C26 C25 125.6(5) . . ?
C31 C26 C27 114.7(5) . . ?
C26 C27 H27 117.4 . . ?
C28 C27 C26 125.2(5) . . ?
C28 C27 H27 117.4 . . ?
C27 C28 C29 116.7(5) . . ?
C27 C28 C38 122.4(5) . . ?
C29 C28 C38 120.9(5) . . ?
C28 C29 H29 119.3 . . ?
C30 C29 C28 121.4(6) . . ?
C30 C29 H29 119.3 . . ?
C29 C30 C31 120.7(6) . . ?
C29 C30 C33 133.1(6) . . ?
C31 C30 C33 106.1(5) . . ?
N4 C31 C26 127.7(5) . . ?
N4 C31 C30 111.8(5) . . ?
C30 C31 C26 120.2(5) . . ?
N4 C32 C33 112.3(5) . . ?
N4 C32 C37 128.7(6) . . ?
C37 C32 C33 119.0(5) . . ?
C32 C33 C30 104.9(5) . . ?
C34 C33 C30 134.0(6) . . ?
C34 C33 C32 121.0(5) . . ?
C33 C34 H34 119.7 . . ?
C35 C34 C33 120.6(6) . . ?
C35 C34 H34 119.7 . . ?
C34 C35 C36 117.7(6) . . ?
C34 C35 C42 121.4(6) . . ?
C36 C35 C42 120.9(5) . . ?
C35 C36 H36 118.3 . . ?
C37 C36 C35 123.3(5) . . ?
C37 C36 H36 118.3 . . ?
C32 C37 H37 120.9 . . ?
C36 C37 C32 118.2(6) . . ?
C36 C37 H37 120.9 . . ?
C28 C38 C40 108.4(6) . . ?
C39 C38 C28 110.1(6) . . ?
C39 C38 C40 108.3(6) . . ?
C41 C38 C28 113.2(5) . . ?
C41 C38 C39 109.0(7) . . ?
C41 C38 C40 107.7(6) . . ?
C38 C39 H39A 109.5 . . ?
C38 C39 H39B 109.5 . . ?
C38 C39 H39C 109.5 . . ?
H39A C39 H39B 109.5 . . ?
H39A C39 H39C 109.5 . . ?
H39B C39 H39C 109.5 . . ?
C38 C40 H40A 109.5 . . ?
C38 C40 H40B 109.5 . . ?
C38 C40 H40C 109.5 . . ?
H40A C40 H40B 109.5 . . ?
H40A C40 H40C 109.5 . . ?
H40B C40 H40C 109.5 . . ?
C38 C41 H41A 109.5 . . ?
C38 C41 H41B 109.5 . . ?
C38 C41 H41C 109.5 . . ?
H41A C41 H41B 109.5 . . ?
H41A C41 H41C 109.5 . . ?
H41B C41 H41C 109.5 . . ?
C35 C42 C43A 103.6(14) . . ?
C35 C42 C44 110.2(6) . . ?
C43 C42 C35 109.9(6) . . ?
C43 C42 C44 107.1(7) . . ?
C44A C42 C35 109.6(12) . . ?
C44A C42 C43A 109(2) . . ?
C45 C42 C35 114.8(6) . . ?
C45 C42 C43 109.3(8) . . ?
C45 C42 C44 105.3(9) . . ?
C45A C42 C35 104.9(12) . . ?
C45A C42 C43A 115(2) . . ?
C45A C42 C44A 114(2) . . ?
C42 C43 H43A 109.5 . . ?
C42 C43 H43B 109.5 . . ?
C42 C43 H43C 109.5 . . ?
H43A C43 H43B 109.5 . . ?
H43A C43 H43C 109.5 . . ?
H43B C43 H43C 109.5 . . ?
C42 C43A H43D 109.5 . . ?
C42 C43A H43E 109.5 . . ?
C42 C43A H43F 109.5 . . ?
H43D C43A H43E 109.5 . . ?
H43D C43A H43F 109.5 . . ?
H43E C43A H43F 109.5 . . ?
C42 C44 H44A 109.5 . . ?
C42 C44 H44B 109.5 . . ?
C42 C44 H44C 109.5 . . ?
H44A C44 H44B 109.5 . . ?
H44A C44 H44C 109.5 . . ?
H44B C44 H44C 109.5 . . ?
C42 C44A H44D 109.5 . . ?
C42 C44A H44E 109.5 . . ?
C42 C44A H44F 109.5 . . ?
H44D C44A H44E 109.5 . . ?
H44D C44A H44F 109.5 . . ?
H44E C44A H44F 109.5 . . ?
C42 C45 H45A 109.5 . . ?
C42 C45 H45B 109.5 . . ?
C42 C45 H45C 109.5 . . ?
H45A C45 H45B 109.5 . . ?
H45A C45 H45C 109.5 . . ?
H45B C45 H45C 109.5 . . ?
C42 C45A H45D 109.5 . . ?
C42 C45A H45E 109.5 . . ?
C42 C45A H45F 109.5 . . ?
H45D C45A H45E 109.5 . . ?
H45D C45A H45F 109.5 . . ?
H45E C45A H45F 109.5 . . ?
N5 Pt2 N8 97.78(17) . . ?
N7 Pt2 N5 164.10(19) . . ?
N7 Pt2 N8 91.88(18) . . ?
C65 Pt2 N5 89.8(2) . . ?
C65 Pt2 N7 82.8(2) . . ?
C65 Pt2 N8 168.2(2) . . ?
C46 N5 Pt2 115.7(4) . . ?
C50 N5 Pt2 125.9(4) . . ?
C50 N5 C46 117.3(5) . . ?
C50 N6 C51 115.5(5) . . ?
C50 N6 C60 123.4(5) . . ?
C51 N6 C60 120.9(5) . . ?
C66 N7 Pt2 113.1(4) . . ?
C70 N7 Pt2 127.1(4) . . ?
C70 N7 C66 119.7(5) . . ?
C76 N8 Pt2 121.2(4) . . ?
C76 N8 C77 105.7(4) . . ?
C77 N8 Pt2 133.0(4) . . ?
N5 C46 H46 118.4 . . ?
C47 C46 N5 123.1(5) . . ?
C47 C46 H46 118.4 . . ?
C46 C47 H47 120.3 . . ?
C46 C47 C48 119.5(6) . . ?
C48 C47 H47 120.3 . . ?
C47 C48 H48 120.2 . . ?
C49 C48 C47 119.6(6) . . ?
C49 C48 H48 120.2 . . ?
C48 C49 C50 118.3(5) . . ?
C48 C49 C53 124.1(5) . . ?
C50 C49 C53 117.5(5) . . ?
N5 C50 N6 120.3(5) . . ?
N5 C50 C49 122.1(5) . . ?
N6 C50 C49 117.6(5) . . ?
C52 C51 N6 117.9(5) . . ?
C52 C51 C59 121.2(5) . . ?
C59 C51 N6 120.8(5) . . ?
C51 C52 C53 117.6(5) . . ?
C51 C52 C56 117.6(6) . . ?
C56 C52 C53 124.7(5) . . ?
C49 C53 C54 109.1(5) . . ?
C49 C53 C55 110.8(5) . . ?
C52 C53 C49 105.8(5) . . ?
C52 C53 C54 109.3(5) . . ?
C52 C53 C55 113.4(5) . . ?
C55 C53 C54 108.3(5) . . ?
C53 C54 H54A 109.5 . . ?
C53 C54 H54B 109.5 . . ?
C53 C54 H54C 109.5 . . ?
H54A C54 H54B 109.5 . . ?
H54A C54 H54C 109.5 . . ?
H54B C54 H54C 109.5 . . ?
C53 C55 H55A 109.5 . . ?
C53 C55 H55B 109.5 . . ?
C53 C55 H55C 109.5 . . ?
H55A C55 H55B 109.5 . . ?
H55A C55 H55C 109.5 . . ?
H55B C55 H55C 109.5 . . ?
C52 C56 H56 119.2 . . ?
C57 C56 C52 121.7(6) . . ?
C57 C56 H56 119.2 . . ?
C56 C57 H57 120.0 . . ?
C56 C57 C58 119.9(6) . . ?
C58 C57 H57 120.0 . . ?
C57 C58 H58 119.8 . . ?
C57 C58 C59 120.5(6) . . ?
C59 C58 H58 119.8 . . ?
C51 C59 H59 120.5 . . ?
C58 C59 C51 119.0(6) . . ?
C58 C59 H59 120.5 . . ?
C61 C60 N6 119.1(5) . . ?
C61 C60 C65 120.8(5) . . ?
C65 C60 N6 120.0(5) . . ?
C60 C61 H61 119.9 . . ?
C60 C61 C62 120.2(6) . . ?
C62 C61 H61 119.9 . . ?
C61 C62 H62 120.0 . . ?
C63 C62 C61 120.0(6) . . ?
C63 C62 H62 120.0 . . ?
C62 C63 H63 120.3 . . ?
C64 C63 C62 119.4(5) . . ?
C64 C63 H63 120.3 . . ?
C63 C64 C65 121.4(5) . . ?
C63 C64 C66 124.8(5) . . ?
C65 C64 C66 113.7(5) . . ?
C60 C65 Pt2 126.4(4) . . ?
C60 C65 C64 117.8(5) . . ?
C64 C65 Pt2 115.0(4) . . ?
N7 C66 C64 115.4(5) . . ?
C67 C66 N7 121.7(5) . . ?
C67 C66 C64 122.9(5) . . ?
C66 C67 H67 119.8 . . ?
C66 C67 C68 120.3(6) . . ?
C68 C67 H67 119.8 . . ?
C67 C68 H68 121.0 . . ?
C67 C68 C69 118.1(6) . . ?
C69 C68 H68 121.0 . . ?
C68 C69 H69 119.2 . . ?
C68 C69 C70 121.6(6) . . ?
C70 C69 H69 119.2 . . ?
N7 C70 C69 118.3(5) . . ?
N7 C70 C71 122.0(5) . . ?
C69 C70 C71 119.6(5) . . ?
C72 C71 C70 119.3(5) . . ?
C76 C71 C70 125.1(5) . . ?
C76 C71 C72 115.5(5) . . ?
C71 C72 H72 117.5 . . ?
C73 C72 C71 125.0(5) . . ?
C73 C72 H72 117.5 . . ?
C72 C73 C74 117.4(5) . . ?
C72 C73 C83 122.0(5) . . ?
C74 C73 C83 120.6(5) . . ?
C73 C74 H74 120.0 . . ?
C75 C74 C73 120.1(5) . . ?
C75 C74 H74 120.0 . . ?
C74 C75 C76 121.2(5) . . ?
C74 C75 C78 133.6(5) . . ?
C76 C75 C78 105.1(5) . . ?
N8 C76 C71 128.1(5) . . ?
N8 C76 C75 111.8(5) . . ?
C71 C76 C75 119.9(5) . . ?
N8 C77 C78 110.8(5) . . ?
C82 C77 N8 128.8(5) . . ?
C82 C77 C78 120.4(5) . . ?
C77 C78 C75 106.3(5) . . ?
C79 C78 C75 133.5(5) . . ?
C79 C78 C77 120.2(5) . . ?
C78 C79 H79 119.3 . . ?
C78 C79 C80 121.3(5) . . ?
C80 C79 H79 119.3 . . ?
C79 C80 C81 116.4(5) . . ?
C79 C80 C87 122.2(6) . . ?
C81 C80 C87 121.4(5) . . ?
C80 C81 H81 118.2 . . ?
C82 C81 C80 123.6(5) . . ?
C82 C81 H81 118.2 . . ?
C77 C82 H82 120.9 . . ?
C81 C82 C77 118.2(5) . . ?
C81 C82 H82 120.9 . . ?
C73 C83 C85 109.0(5) . . ?
C84 C83 C73 113.7(5) . . ?
C84 C83 C85 107.9(6) . . ?
C84 C83 C86 107.7(6) . . ?
C86 C83 C73 109.2(5) . . ?
C86 C83 C85 109.4(6) . . ?
C83 C84 H84A 109.5 . . ?
C83 C84 H84B 109.5 . . ?
C83 C84 H84C 109.5 . . ?
H84A C84 H84B 109.5 . . ?
H84A C84 H84C 109.5 . . ?
H84B C84 H84C 109.5 . . ?
C83 C85 H85A 109.5 . . ?
C83 C85 H85B 109.5 . . ?
C83 C85 H85C 109.5 . . ?
H85A C85 H85B 109.5 . . ?
H85A C85 H85C 109.5 . . ?
H85B C85 H85C 109.5 . . ?
C83 C86 H86A 109.5 . . ?
C83 C86 H86B 109.5 . . ?
C83 C86 H86C 109.5 . . ?
H86A C86 H86B 109.5 . . ?
H86A C86 H86C 109.5 . . ?
H86B C86 H86C 109.5 . . ?
C80 C87 C88A 109.7(8) . . ?
C80 C87 C89 104.7(7) . . ?
C80 C87 C89A 110.6(10) . . ?
C88 C87 C80 114.7(9) . . ?
C88 C87 C89 108.3(11) . . ?
C89A C87 C88A 102.4(12) . . ?
C90 C87 C80 109.8(11) . . ?
C90 C87 C88 113.0(14) . . ?
C90 C87 C89 105.7(10) . . ?
C90A C87 C80 116.5(14) . . ?
C90A C87 C88A 104.3(14) . . ?
C90A C87 C89A 112.3(16) . . ?
C87 C88 H88A 109.5 . . ?
C87 C88 H88B 109.5 . . ?
C87 C88 H88C 109.5 . . ?
H88A C88 H88B 109.5 . . ?
H88A C88 H88C 109.5 . . ?
H88B C88 H88C 109.5 . . ?
C87 C88A H88D 109.5 . . ?
C87 C88A H88E 109.5 . . ?
C87 C88A H88F 109.5 . . ?
H88D C88A H88E 109.5 . . ?
H88D C88A H88F 109.5 . . ?
H88E C88A H88F 109.5 . . ?
C87 C89 H89A 109.5 . . ?
C87 C89 H89B 109.5 . . ?
C87 C89 H89C 109.5 . . ?
H89A C89 H89B 109.5 . . ?
H89A C89 H89C 109.5 . . ?
H89B C89 H89C 109.5 . . ?
C87 C89A H89D 109.5 . . ?
C87 C89A H89E 109.5 . . ?
C87 C89A H89F 109.5 . . ?
H89D C89A H89E 109.5 . . ?
H89D C89A H89F 109.5 . . ?
H89E C89A H89F 109.5 . . ?
C87 C90 H90A 109.5 . . ?
C87 C90 H90B 109.5 . . ?
C87 C90 H90C 109.5 . . ?
H90A C90 H90B 109.5 . . ?
H90A C90 H90C 109.5 . . ?
H90B C90 H90C 109.5 . . ?
C87 C90A H90D 109.5 . . ?
C87 C90A H90E 109.5 . . ?
C87 C90A H90F 109.5 . . ?
H90D C90A H90E 109.5 . . ?
H90D C90A H90F 109.5 . . ?
H90E C90A H90F 109.5 . . ?

loop_
_geom_bond_atom_site_label_1
_geom_bond_atom_site_label_2
_geom_bond_distance
_geom_bond_site_symmetry_2
_geom_bond_publ_flag
Pt1 N1 2.031(4) . ?
Pt1 N3 2.034(4) . ?
Pt1 N4 2.064(5) . ?
Pt1 C20 1.947(5) . ?
N1 C1 1.345(7) . ?
N1 C5 1.363(7) . ?
N2 C5 1.380(7) . ?
N2 C6 1.443(7) . ?
N2 C15 1.444(7) . ?
N3 C21 1.373(7) . ?
N3 C25 1.371(7) . ?
N4 C31 1.400(7) . ?
N4 C32 1.393(7) . ?
C1 H1 0.9500 . ?
C1 C2 1.370(8) . ?
C2 H2 0.9500 . ?
C2 C3 1.375(8) . ?
C3 H3 0.9500 . ?
C3 C4 1.386(8) . ?
C4 C5 1.409(8) . ?
C4 C8 1.525(8) . ?
C6 C7 1.403(8) . ?
C6 C14 1.404(8) . ?
C7 C8 1.511(8) . ?
C7 C11 1.409(8) . ?
C8 C9 1.554(8) . ?
C8 C10 1.534(7) . ?
C9 H9A 0.9800 . ?
C9 H9B 0.9800 . ?
C9 H9C 0.9800 . ?
C10 H10A 0.9800 . ?
C10 H10B 0.9800 . ?
C10 H10C 0.9800 . ?
C11 H11 0.9500 . ?
C11 C12 1.380(9) . ?
C12 H12 0.9500 . ?
C12 C13 1.368(9) . ?
C13 H13 0.9500 . ?
C13 C14 1.364(9) . ?
C14 H14 0.9500 . ?
C15 C16 1.400(8) . ?
C15 C20 1.407(8) . ?
C16 H16 0.9500 . ?
C16 C17 1.366(8) . ?
C17 H17 0.9500 . ?
C17 C18 1.375(8) . ?
C18 H18 0.9500 . ?
C18 C19 1.391(8) . ?
C19 C20 1.414(8) . ?
C19 C21 1.454(8) . ?
C21 C22 1.399(8) . ?
C22 H22 0.9500 . ?
C22 C23 1.367(9) . ?
C23 H23 0.9500 . ?
C23 C24 1.367(8) . ?
C24 H24 0.9500 . ?
C24 C25 1.390(8) . ?
C25 C26 1.479(8) . ?
C26 C27 1.421(8) . ?
C26 C31 1.413(8) . ?
C27 H27 0.9500 . ?
C27 C28 1.379(8) . ?
C28 C29 1.394(8) . ?
C28 C38 1.530(8) . ?
C29 H29 0.9500 . ?
C29 C30 1.369(8) . ?
C30 C31 1.404(8) . ?
C30 C33 1.459(8) . ?
C32 C33 1.414(8) . ?
C32 C37 1.400(8) . ?
C33 C34 1.392(8) . ?
C34 H34 0.9500 . ?
C34 C35 1.380(8) . ?
C35 C36 1.405(9) . ?
C35 C42 1.539(9) . ?
C36 H36 0.9500 . ?
C36 C37 1.388(8) . ?
C37 H37 0.9500 . ?
C38 C39 1.526(11) . ?
C38 C40 1.544(10) . ?
C38 C41 1.523(9) . ?
C39 H39A 0.9800 . ?
C39 H39B 0.9800 . ?
C39 H39C 0.9800 . ?
C40 H40A 0.9800 . ?
C40 H40B 0.9800 . ?
C40 H40C 0.9800 . ?
C41 H41A 0.9800 . ?
C41 H41B 0.9800 . ?
C41 H41C 0.9800 . ?
C42 C43 1.519(12) . ?
C42 C43A 1.54(2) . ?
C42 C44 1.583(13) . ?
C42 C44A 1.524(19) . ?
C42 C45 1.469(11) . ?
C42 C45A 1.469(19) . ?
C43 H43A 0.9800 . ?
C43 H43B 0.9800 . ?
C43 H43C 0.9800 . ?
C43A H43D 0.9800 . ?
C43A H43E 0.9800 . ?
C43A H43F 0.9800 . ?
C44 H44A 0.9800 . ?
C44 H44B 0.9800 . ?
C44 H44C 0.9800 . ?
C44A H44D 0.9800 . ?
C44A H44E 0.9800 . ?
C44A H44F 0.9800 . ?
C45 H45A 0.9800 . ?
C45 H45B 0.9800 . ?
C45 H45C 0.9800 . ?
C45A H45D 0.9800 . ?
C45A H45E 0.9800 . ?
C45A H45F 0.9800 . ?
Pt2 N5 2.031(4) . ?
Pt2 N7 2.027(4) . ?
Pt2 N8 2.062(4) . ?
Pt2 C65 1.949(5) . ?
N5 C46 1.368(7) . ?
N5 C50 1.355(7) . ?
N6 C50 1.396(7) . ?
N6 C51 1.432(7) . ?
N6 C60 1.432(7) . ?
N7 C66 1.378(7) . ?
N7 C70 1.368(7) . ?
N8 C76 1.367(7) . ?
N8 C77 1.408(7) . ?
C46 H46 0.9500 . ?
C46 C47 1.355(8) . ?
C47 H47 0.9500 . ?
C47 C48 1.397(8) . ?
C48 H48 0.9500 . ?
C48 C49 1.366(8) . ?
C49 C50 1.423(8) . ?
C49 C53 1.524(8) . ?
C51 C52 1.396(8) . ?
C51 C59 1.401(9) . ?
C52 C53 1.514(8) . ?
C52 C56 1.406(8) . ?
C53 C54 1.538(9) . ?
C53 C55 1.533(8) . ?
C54 H54A 0.9800 . ?
C54 H54B 0.9800 . ?
C54 H54C 0.9800 . ?
C55 H55A 0.9800 . ?
C55 H55B 0.9800 . ?
C55 H55C 0.9800 . ?
C56 H56 0.9500 . ?
C56 C57 1.368(9) . ?
C57 H57 0.9500 . ?
C57 C58 1.389(9) . ?
C58 H58 0.9500 . ?
C58 C59 1.389(8) . ?
C59 H59 0.9500 . ?
C60 C61 1.395(8) . ?
C60 C65 1.398(8) . ?
C61 H61 0.9500 . ?
C61 C62 1.397(8) . ?
C62 H62 0.9500 . ?
C62 C63 1.397(8) . ?
C63 H63 0.9500 . ?
C63 C64 1.389(8) . ?
C64 C65 1.417(8) . ?
C64 C66 1.468(8) . ?
C66 C67 1.367(8) . ?
C67 H67 0.9500 . ?
C67 C68 1.373(8) . ?
C68 H68 0.9500 . ?
C68 C69 1.395(9) . ?
C69 H69 0.9500 . ?
C69 C70 1.402(8) . ?
C70 C71 1.457(8) . ?
C71 C72 1.414(8) . ?
C71 C76 1.412(8) . ?
C72 H72 0.9500 . ?
C72 C73 1.404(9) . ?
C73 C74 1.404(8) . ?
C73 C83 1.542(8) . ?
C74 H74 0.9500 . ?
C74 C75 1.385(8) . ?
C75 C76 1.432(8) . ?
C75 C78 1.442(8) . ?
C77 C78 1.411(8) . ?
C77 C82 1.388(8) . ?
C78 C79 1.385(8) . ?
C79 H79 0.9500 . ?
C79 C80 1.406(8) . ?
C80 C81 1.417(8) . ?
C80 C87 1.534(8) . ?
C81 H81 0.9500 . ?
C81 C82 1.386(8) . ?
C82 H82 0.9500 . ?
C83 C84 1.517(9) . ?
C83 C85 1.549(10) . ?
C83 C86 1.540(9) . ?
C84 H84A 0.9800 . ?
C84 H84B 0.9800 . ?
C84 H84C 0.9800 . ?
C85 H85A 0.9800 . ?
C85 H85B 0.9800 . ?
C85 H85C 0.9800 . ?
C86 H86A 0.9800 . ?
C86 H86B 0.9800 . ?
C86 H86C 0.9800 . ?
C87 C88 1.519(14) . ?
C87 C88A 1.585(14) . ?
C87 C89 1.569(15) . ?
C87 C89A 1.556(18) . ?
C87 C90 1.491(14) . ?
C87 C90A 1.480(16) . ?
C88 H88A 0.9800 . ?
C88 H88B 0.9800 . ?
C88 H88C 0.9800 . ?
C88A H88D 0.9800 . ?
C88A H88E 0.9800 . ?
C88A H88F 0.9800 . ?
C89 H89A 0.9800 . ?
C89 H89B 0.9800 . ?
C89 H89C 0.9800 . ?
C89A H89D 0.9800 . ?
C89A H89E 0.9800 . ?
C89A H89F 0.9800 . ?
C90 H90A 0.9800 . ?
C90 H90B 0.9800 . ?
C90 H90C 0.9800 . ?
C90A H90D 0.9800 . ?
C90A H90E 0.9800 . ?
C90A H90F 0.9800 . ?

loop_
_geom_torsion_atom_site_label_1
_geom_torsion_atom_site_label_2
_geom_torsion_atom_site_label_3
_geom_torsion_atom_site_label_4
_geom_torsion
_geom_torsion_site_symmetry_1
_geom_torsion_site_symmetry_2
_geom_torsion_site_symmetry_3
_geom_torsion_site_symmetry_4
_geom_torsion_publ_flag
Pt1 N1 C1 C2 173.2(5) . . . . ?
Pt1 N1 C5 N2 9.6(8) . . . . ?
Pt1 N1 C5 C4 -170.7(4) . . . . ?
Pt1 N3 C21 C19 0.8(6) . . . . ?
Pt1 N3 C21 C22 -178.6(5) . . . . ?
Pt1 N3 C25 C24 177.0(4) . . . . ?
Pt1 N3 C25 C26 0.6(8) . . . . ?
Pt1 N4 C31 C26 -11.3(8) . . . . ?
Pt1 N4 C31 C30 175.7(4) . . . . ?
Pt1 N4 C32 C33 -177.1(4) . . . . ?
Pt1 N4 C32 C37 4.5(9) . . . . ?
N1 C1 C2 C3 -1.8(9) . . . . ?
N2 C6 C7 C8 5.9(8) . . . . ?
N2 C6 C7 C11 -175.4(5) . . . . ?
N2 C6 C14 C13 176.8(6) . . . . ?
N2 C15 C16 C17 -178.2(6) . . . . ?
N2 C15 C20 Pt1 5.7(8) . . . . ?
N2 C15 C20 C19 172.8(5) . . . . ?
N3 C21 C22 C23 0.1(9) . . . . ?
N3 C25 C26 C27 -169.8(5) . . . . ?
N3 C25 C26 C31 15.6(9) . . . . ?
N4 C32 C33 C30 0.7(7) . . . . ?
N4 C32 C33 C34 178.5(5) . . . . ?
N4 C32 C37 C36 -179.0(6) . . . . ?
C1 N1 C5 N2 178.2(5) . . . . ?
C1 N1 C5 C4 -2.1(8) . . . . ?
C1 C2 C3 C4 -1.5(9) . . . . ?
C2 C3 C4 C5 2.7(9) . . . . ?
C2 C3 C4 C8 -174.0(5) . . . . ?
C3 C4 C5 N1 -0.9(9) . . . . ?
C3 C4 C5 N2 178.8(5) . . . . ?
C3 C4 C8 C7 -142.0(6) . . . . ?
C3 C4 C8 C9 101.2(6) . . . . ?
C3 C4 C8 C10 -17.8(8) . . . . ?
C5 N1 C1 C2 3.5(8) . . . . ?
C5 N2 C6 C7 35.2(8) . . . . ?
C5 N2 C6 C14 -142.1(6) . . . . ?
C5 N2 C15 C16 -145.1(6) . . . . ?
C5 N2 C15 C20 34.2(8) . . . . ?
C5 C4 C8 C7 41.2(7) . . . . ?
C5 C4 C8 C9 -75.5(6) . . . . ?
C5 C4 C8 C10 165.5(5) . . . . ?
C6 N2 C5 N1 144.1(5) . . . . ?
C6 N2 C5 C4 -35.6(8) . . . . ?
C6 N2 C15 C16 28.8(8) . . . . ?
C6 N2 C15 C20 -152.0(5) . . . . ?
C6 C7 C8 C4 -41.4(7) . . . . ?
C6 C7 C8 C9 75.2(6) . . . . ?
C6 C7 C8 C10 -165.2(5) . . . . ?
C6 C7 C11 C12 -1.9(9) . . . . ?
C7 C6 C14 C13 -0.3(9) . . . . ?
C7 C11 C12 C13 0.5(10) . . . . ?
C8 C4 C5 N1 176.0(5) . . . . ?
C8 C4 C5 N2 -4.3(8) . . . . ?
C8 C7 C11 C12 176.7(6) . . . . ?
C11 C7 C8 C4 140.1(6) . . . . ?
C11 C7 C8 C9 -103.4(6) . . . . ?
C11 C7 C8 C10 16.3(8) . . . . ?
C11 C12 C13 C14 1.1(11) . . . . ?
C12 C13 C14 C6 -1.2(10) . . . . ?
C14 C6 C7 C8 -176.8(5) . . . . ?
C14 C6 C7 C11 1.8(9) . . . . ?
C15 N2 C5 N1 -41.8(8) . . . . ?
C15 N2 C5 C4 138.4(5) . . . . ?
C15 N2 C6 C7 -139.2(5) . . . . ?
C15 N2 C6 C14 43.6(8) . . . . ?
C15 C16 C17 C18 3.8(10) . . . . ?
C16 C15 C20 Pt1 -175.0(5) . . . . ?
C16 C15 C20 C19 -8.0(8) . . . . ?
C16 C17 C18 C19 -4.4(10) . . . . ?
C17 C18 C19 C20 -1.3(9) . . . . ?
C17 C18 C19 C21 174.6(6) . . . . ?
C18 C19 C20 Pt1 175.7(5) . . . . ?
C18 C19 C20 C15 7.4(9) . . . . ?
C18 C19 C21 N3 -176.3(6) . . . . ?
C18 C19 C21 C22 3.1(10) . . . . ?
C19 C21 C22 C23 -179.3(6) . . . . ?
C20 C15 C16 C17 2.6(9) . . . . ?
C20 C19 C21 N3 -0.1(8) . . . . ?
C20 C19 C21 C22 179.3(6) . . . . ?
C21 N3 C25 C24 -6.1(8) . . . . ?
C21 N3 C25 C26 177.5(5) . . . . ?
C21 C19 C20 Pt1 -0.7(7) . . . . ?
C21 C19 C20 C15 -169.0(5) . . . . ?
C21 C22 C23 C24 -2.1(10) . . . . ?
C22 C23 C24 C25 -0.1(10) . . . . ?
C23 C24 C25 N3 4.2(9) . . . . ?
C23 C24 C25 C26 -179.3(6) . . . . ?
C24 C25 C26 C27 13.8(9) . . . . ?
C24 C25 C26 C31 -160.8(6) . . . . ?
C25 N3 C21 C19 -176.6(5) . . . . ?
C25 N3 C21 C22 4.0(8) . . . . ?
C25 C26 C27 C28 -170.4(6) . . . . ?
C25 C26 C31 N4 -9.5(10) . . . . ?
C25 C26 C31 C30 163.0(6) . . . . ?
C26 C27 C28 C29 2.9(10) . . . . ?
C26 C27 C28 C38 -176.1(6) . . . . ?
C27 C26 C31 N4 175.6(6) . . . . ?
C27 C26 C31 C30 -11.9(8) . . . . ?
C27 C28 C29 C30 -3.7(10) . . . . ?
C27 C28 C38 C39 123.3(7) . . . . ?
C27 C28 C38 C40 -118.4(7) . . . . ?
C27 C28 C38 C41 0.9(10) . . . . ?
C28 C29 C30 C31 -3.3(10) . . . . ?
C28 C29 C30 C33 179.1(6) . . . . ?
C29 C28 C38 C39 -55.7(9) . . . . ?
C29 C28 C38 C40 62.6(8) . . . . ?
C29 C28 C38 C41 -178.0(7) . . . . ?
C29 C30 C31 N4 -174.7(6) . . . . ?
C29 C30 C31 C26 11.6(9) . . . . ?
C29 C30 C33 C32 175.4(7) . . . . ?
C29 C30 C33 C34 -2.0(12) . . . . ?
C30 C33 C34 C35 177.5(6) . . . . ?
C31 N4 C32 C33 1.3(6) . . . . ?
C31 N4 C32 C37 -177.2(6) . . . . ?
C31 C26 C27 C28 4.9(9) . . . . ?
C31 C30 C33 C32 -2.4(6) . . . . ?
C31 C30 C33 C34 -179.8(7) . . . . ?
C32 N4 C31 C26 170.1(6) . . . . ?
C32 N4 C31 C30 -2.9(6) . . . . ?
C32 C33 C34 C35 0.5(9) . . . . ?
C33 C30 C31 N4 3.4(7) . . . . ?
C33 C30 C31 C26 -170.2(5) . . . . ?
C33 C32 C37 C36 2.7(9) . . . . ?
C33 C34 C35 C36 1.9(9) . . . . ?
C33 C34 C35 C42 -178.2(6) . . . . ?
C34 C35 C36 C37 -2.1(10) . . . . ?
C34 C35 C42 C43 118.8(8) . . . . ?
C34 C35 C42 C43A 57.4(18) . . . . ?
C34 C35 C42 C44 -123.5(8) . . . . ?
C34 C35 C42 C44A 174.0(15) . . . . ?
C34 C35 C42 C45 -4.8(11) . . . . ?
C34 C35 C42 C45A -63.6(18) . . . . ?
C35 C36 C37 C32 -0.2(9) . . . . ?
C36 C35 C42 C43 -61.3(9) . . . . ?
C36 C35 C42 C43A -122.7(18) . . . . ?
C36 C35 C42 C44 56.4(9) . . . . ?
C36 C35 C42 C44A -6.2(16) . . . . ?
C36 C35 C42 C45 175.0(9) . . . . ?
C36 C35 C42 C45A 116.2(17) . . . . ?
C37 C32 C33 C30 179.3(5) . . . . ?
C37 C32 C33 C34 -2.9(9) . . . . ?
C38 C28 C29 C30 175.3(6) . . . . ?
C42 C35 C36 C37 178.1(6) . . . . ?
Pt2 N5 C46 C47 172.5(5) . . . . ?
Pt2 N5 C50 N6 10.0(7) . . . . ?
Pt2 N5 C50 C49 -169.7(4) . . . . ?
Pt2 N7 C66 C64 0.5(6) . . . . ?
Pt2 N7 C66 C67 -179.6(4) . . . . ?
Pt2 N7 C70 C69 177.7(4) . . . . ?
Pt2 N7 C70 C71 0.8(8) . . . . ?
Pt2 N8 C76 C71 -12.6(8) . . . . ?
Pt2 N8 C76 C75 172.0(4) . . . . ?
Pt2 N8 C77 C78 -172.0(4) . . . . ?
Pt2 N8 C77 C82 6.7(9) . . . . ?
N5 C46 C47 C48 -2.2(10) . . . . ?
N6 C51 C52 C53 9.2(8) . . . . ?
N6 C51 C52 C56 -173.2(5) . . . . ?
N6 C51 C59 C58 174.6(5) . . . . ?
N6 C60 C61 C62 -177.4(5) . . . . ?
N6 C60 C65 Pt2 5.7(8) . . . . ?
N6 C60 C65 C64 174.5(5) . . . . ?
N7 C66 C67 C68 0.3(9) . . . . ?
N7 C70 C71 C72 -167.5(5) . . . . ?
N7 C70 C71 C76 15.2(9) . . . . ?
N8 C77 C78 C75 -2.4(6) . . . . ?
N8 C77 C78 C79 179.5(5) . . . . ?
N8 C77 C82 C81 -179.3(6) . . . . ?
C46 N5 C50 N6 178.0(5) . . . . ?
C46 N5 C50 C49 -1.7(8) . . . . ?
C46 C47 C48 C49 -0.5(10) . . . . ?
C47 C48 C49 C50 1.9(9) . . . . ?
C47 C48 C49 C53 -173.6(6) . . . . ?
C48 C49 C50 N5 -0.7(9) . . . . ?
C48 C49 C50 N6 179.5(5) . . . . ?
C48 C49 C53 C52 -140.9(6) . . . . ?
C48 C49 C53 C54 101.6(7) . . . . ?
C48 C49 C53 C55 -17.6(9) . . . . ?
C50 N5 C46 C47 3.3(8) . . . . ?
C50 N6 C51 C52 34.8(7) . . . . ?
C50 N6 C51 C59 -141.2(6) . . . . ?
C50 N6 C60 C61 -145.7(6) . . . . ?
C50 N6 C60 C65 32.6(8) . . . . ?
C50 C49 C53 C52 43.6(7) . . . . ?
C50 C49 C53 C54 -73.9(7) . . . . ?
C50 C49 C53 C55 166.9(5) . . . . ?
C51 N6 C50 N5 143.5(5) . . . . ?
C51 N6 C50 C49 -36.7(7) . . . . ?
C51 N6 C60 C61 30.0(8) . . . . ?
C51 N6 C60 C65 -151.7(5) . . . . ?
C51 C52 C53 C49 -45.8(7) . . . . ?
C51 C52 C53 C54 71.6(7) . . . . ?
C51 C52 C53 C55 -167.4(5) . . . . ?
C51 C52 C56 C57 -2.0(9) . . . . ?
C52 C51 C59 C58 -1.3(9) . . . . ?
C52 C56 C57 C58 -0.3(9) . . . . ?
C53 C49 C50 N5 175.0(5) . . . . ?
C53 C49 C50 N6 -4.7(8) . . . . ?
C53 C52 C56 C57 175.3(6) . . . . ?
C56 C52 C53 C49 136.8(6) . . . . ?
C56 C52 C53 C54 -105.8(6) . . . . ?
C56 C52 C53 C55 15.2(9) . . . . ?
C56 C57 C58 C59 1.9(9) . . . . ?
C57 C58 C59 C51 -1.1(9) . . . . ?
C59 C51 C52 C53 -174.8(5) . . . . ?
C59 C51 C52 C56 2.8(8) . . . . ?
C60 N6 C50 N5 -40.6(8) . . . . ?
C60 N6 C50 C49 139.2(6) . . . . ?
C60 N6 C51 C52 -141.2(5) . . . . ?
C60 N6 C51 C59 42.7(8) . . . . ?
C60 C61 C62 C63 -0.4(9) . . . . ?
C61 C60 C65 Pt2 -176.0(4) . . . . ?
C61 C60 C65 C64 -7.2(8) . . . . ?
C61 C62 C63 C64 -0.4(9) . . . . ?
C62 C63 C64 C65 -2.7(9) . . . . ?
C62 C63 C64 C66 174.5(6) . . . . ?
C63 C64 C65 Pt2 176.5(5) . . . . ?
C63 C64 C65 C60 6.4(9) . . . . ?
C63 C64 C66 N7 -177.1(5) . . . . ?
C63 C64 C66 C67 3.0(9) . . . . ?
C64 C66 C67 C68 -179.8(6) . . . . ?
C65 C60 C61 C62 4.3(9) . . . . ?
C65 C64 C66 N7 0.2(7) . . . . ?
C65 C64 C66 C67 -179.6(5) . . . . ?
C66 N7 C70 C69 -6.0(8) . . . . ?
C66 N7 C70 C71 177.0(5) . . . . ?
C66 C64 C65 Pt2 -0.9(6) . . . . ?
C66 C64 C65 C60 -171.0(5) . . . . ?
C66 C67 C68 C69 -1.7(9) . . . . ?
C67 C68 C69 C70 -0.8(9) . . . . ?
C68 C69 C70 N7 4.7(9) . . . . ?
C68 C69 C70 C71 -178.3(5) . . . . ?
C69 C70 C71 C72 15.6(8) . . . . ?
C69 C70 C71 C76 -161.7(6) . . . . ?
C70 N7 C66 C64 -176.2(5) . . . . ?
C70 N7 C66 C67 3.7(8) . . . . ?
C70 C71 C72 C73 -173.0(6) . . . . ?
C70 C71 C76 N8 -8.6(9) . . . . ?
C70 C71 C76 C75 166.6(5) . . . . ?
C71 C72 C73 C74 2.4(9) . . . . ?
C71 C72 C73 C83 -178.7(6) . . . . ?
C72 C71 C76 N8 174.1(5) . . . . ?
C72 C71 C76 C75 -10.8(8) . . . . ?
C72 C73 C74 C75 -3.1(8) . . . . ?
C72 C73 C83 C84 1.9(9) . . . . ?
C72 C73 C83 C85 122.3(7) . . . . ?
C72 C73 C83 C86 -118.3(7) . . . . ?
C73 C74 C75 C76 -3.3(9) . . . . ?
C73 C74 C75 C78 -179.7(6) . . . . ?
C74 C73 C83 C84 -179.3(6) . . . . ?
C74 C73 C83 C85 -58.9(8) . . . . ?
C74 C73 C83 C86 60.5(8) . . . . ?
C74 C75 C76 N8 -173.5(5) . . . . ?
C74 C75 C76 C71 10.6(8) . . . . ?
C74 C75 C78 C77 176.0(6) . . . . ?
C74 C75 C78 C79 -6.2(12) . . . . ?
C75 C78 C79 C80 -178.4(6) . . . . ?
C76 N8 C77 C78 4.6(6) . . . . ?
C76 N8 C77 C82 -176.7(6) . . . . ?
C76 C71 C72 C73 4.5(9) . . . . ?
C76 C75 C78 C77 -0.8(6) . . . . ?
C76 C75 C78 C79 177.0(7) . . . . ?
C77 N8 C76 C71 170.3(6) . . . . ?
C77 N8 C76 C75 -5.2(6) . . . . ?
C77 C78 C79 C80 -0.8(9) . . . . ?
C78 C75 C76 N8 3.8(6) . . . . ?
C78 C75 C76 C71 -172.1(5) . . . . ?
C78 C77 C82 C81 -0.7(9) . . . . ?
C78 C79 C80 C81 1.0(9) . . . . ?
C78 C79 C80 C87 -177.8(6) . . . . ?
C79 C80 C81 C82 -1.1(10) . . . . ?
C79 C80 C87 C88 -174.1(13) . . . . ?
C79 C80 C87 C88A -143.6(10) . . . . ?
C79 C80 C87 C89 67.4(10) . . . . ?
C79 C80 C87 C89A 104.2(16) . . . . ?
C79 C80 C87 C90 -45.7(12) . . . . ?
C79 C80 C87 C90A -25.5(16) . . . . ?
C80 C81 C82 C77 1.0(10) . . . . ?
C81 C80 C87 C88 7.2(15) . . . . ?
C81 C80 C87 C88A 37.6(12) . . . . ?
C81 C80 C87 C89 -111.4(9) . . . . ?
C81 C80 C87 C89A -74.5(16) . . . . ?
C81 C80 C87 C90 135.6(11) . . . . ?
C81 C80 C87 C90A 155.8(14) . . . . ?
C82 C77 C78 C75 178.8(5) . . . . ?
C82 C77 C78 C79 0.7(9) . . . . ?
C83 C73 C74 C75 178.1(5) . . . . ?
C87 C80 C81 C82 177.6(6) . . . . ?

loop_
_smtbx_masks_void_nr
_smtbx_masks_void_average_x
_smtbx_masks_void_average_y
_smtbx_masks_void_average_z
_smtbx_masks_void_volume
_smtbx_masks_void_count_electrons
_smtbx_masks_void_content
1 -0.063 0.100 0.889 7.2 0.3 ?
2 0.000 0.500 0.000 148.0 46.3 ?
3 0.063 0.900 0.111 7.2 0.2 ?
4 0.500 0.000 0.500 218.3 8.6 ?
5 0.500 0.500 0.500 162.6 46.9 ?
